data_1562660
loop_
_publ_author_name
'Ma, Xue'
'Tian, Jing'
'Yang, Hong-Y.'
'Zhao, Kai'
'Li, Xia'

_publ_section_title
;
 3D Rare earth porous coordination frameworks with formamide generated in
 situ syntheses: Crystal structure and down- and up-conversion
 luminescence
;
_journal_name_full 'Journal of Solid State Chemistry'
_journal_page_first 172
_journal_page_last 177
_journal_paper_doi 10.1016/j.jssc.2013.02.015
_journal_volume 201
_journal_year 2013
_chemical_formula_sum 'C5 H9 Eu N2 O8'
_chemical_formula_weight 377.10
_space_group_IT_number 20
_space_group_name_Hall 'C 2c 2'
_space_group_name_H-M_alt 'C 2 2 21'
_symmetry_cell_setting orthorhombic
_symmetry_space_group_name_H-M 'C 2 2 21'
_atom_sites_solution_hydrogens geom
_atom_sites_solution_primary direct
_atom_sites_solution_secondary difmap
_audit_creation_method SHELXL-97
_cell_angle_alpha 90.00
_cell_angle_beta 90.00
_cell_angle_gamma 90.00
_cell_formula_units_Z 4
_cell_length_a 6.7427(5)
_cell_length_b 18.6530(13)
_cell_length_c 8.5460(6)
_cell_measurement_reflns_used 2038
_cell_measurement_temperature 296(2)
_cell_measurement_theta_max 28.40
_cell_measurement_theta_min 2.18
_cell_volume 1074.84(13)
_computing_cell_refinement 'Bruker SMART'
_computing_data_collection 'Bruker SMART'
_computing_data_reduction 'Bruker SAINT'
_computing_molecular_graphics 'Bruker SHELXTL'
_computing_publication_material 'Bruker SHELXTL'
_computing_structure_refinement 'SHELXL-97 (Sheldrick, 1997)'
_computing_structure_solution 'SHELXS-97 (Sheldrick, 1990)'
_diffrn_ambient_temperature 296(2)
_diffrn_measured_fraction_theta_full 0.971
_diffrn_measured_fraction_theta_max 0.971
_diffrn_radiation_monochromator graphite
_diffrn_radiation_source 'fine-focus sealed tube'
_diffrn_radiation_type MoK\a
_diffrn_radiation_wavelength 0.71073
_diffrn_reflns_av_R_equivalents 0.0277
_diffrn_reflns_av_sigmaI/netI 0.0365
_diffrn_reflns_limit_h_max 8
_diffrn_reflns_limit_h_min -8
_diffrn_reflns_limit_k_max 22
_diffrn_reflns_limit_k_min -23
_diffrn_reflns_limit_l_max 6
_diffrn_reflns_limit_l_min -11
_diffrn_reflns_number 3414
_diffrn_reflns_theta_full 28.40
_diffrn_reflns_theta_max 28.40
_diffrn_reflns_theta_min 2.18
_exptl_absorpt_coefficient_mu 5.866
_exptl_absorpt_correction_T_max 0.6512
_exptl_absorpt_correction_T_min 0.3456
_exptl_absorpt_correction_type multi-scan
_exptl_absorpt_process_details SADABS
_exptl_crystal_colour Colorless
_exptl_crystal_density_diffrn 2.330
_exptl_crystal_density_method 'not measured'
_exptl_crystal_description Block
_exptl_crystal_F_000 720
_exptl_crystal_size_max 0.23
_exptl_crystal_size_mid 0.18
_exptl_crystal_size_min 0.08
_refine_diff_density_max 0.535
_refine_diff_density_min -0.792
_refine_diff_density_rms 0.106
_refine_ls_abs_structure_details 'Flack H D (1983), Acta Cryst. A39, 876-881'
_refine_ls_abs_structure_Flack 0.03(2)
_refine_ls_extinction_method none
_refine_ls_goodness_of_fit_ref 1.013
_refine_ls_hydrogen_treatment Contr
_refine_ls_matrix_type full
_refine_ls_number_parameters 73
_refine_ls_number_reflns 1310
_refine_ls_number_restraints 0
_refine_ls_restrained_S_all 1.013
_refine_ls_R_factor_all 0.0204
_refine_ls_R_factor_gt 0.0190
_refine_ls_shift/su_max 0.001
_refine_ls_shift/su_mean 0.000
_refine_ls_structure_factor_coef Fsqd
_refine_ls_weighting_details 'calc w=1/[\s^2^(Fo^2^)+(0.0116P)^2^+0.0000P] where P=(Fo^2^+2Fc^2^)/3'
_refine_ls_weighting_scheme calc
_refine_ls_wR_factor_gt 0.0387
_refine_ls_wR_factor_ref 0.0392
_reflns_number_gt 1248
_reflns_number_total 1310
_reflns_threshold_expression >2sigma(I)
_cod_data_source_file JSSC-2013-201-172.CIF
_cod_data_source_block 2
_cod_depositor_comments
;
The following automatic conversions were performed:

data item '_exptl_absorpt_correction_type' value 'Multi-SCAN' was
changed to 'multi-scan' in accordance with the built-in table derived
from the CIF Core dictionary named 'cif_core.dic' version 2.4.5 last
updated on 2014-11-21.

data item '_symmetry_cell_setting' value 'Orthorhombic' was changed
to 'orthorhombic' in accordance with the built-in table derived from
the CIF Core dictionary named 'cif_core.dic' version 2.4.5 last
updated on 2014-11-21.

Automatic conversion script
Id: cif_fix_values 8369 2020-08-20 11:38:08Z andrius 
;
_cod_original_sg_symbol_H-M C222(1)
_cod_database_code 1562660

loop_
_symmetry_equiv_pos_as_xyz
'x, y, z'
'-x, -y, z+1/2'
'-x, y, -z+1/2'
'x, -y, -z'
'x+1/2, y+1/2, z'
'-x+1/2, -y+1/2, z+1/2'
'-x+1/2, y+1/2, -z+1/2'
'x+1/2, -y+1/2, -z'

loop_
_atom_site_label
_atom_site_type_symbol
_atom_site_fract_x
_atom_site_fract_y
_atom_site_fract_z
_atom_site_U_iso_or_equiv
_atom_site_adp_type
_atom_site_occupancy
_atom_site_symmetry_multiplicity
_atom_site_calc_flag
_atom_site_refinement_flags
_atom_site_disorder_assembly
_atom_site_disorder_group
Eu1 Eu 0.5000 0.642504(10) 0.2500 0.01149(7) Uani 1 2 d S . .
O1 O 0.8371(4) 0.59332(14) 0.2285(6) 0.0254(9) Uani 1 1 d . . .
O2 O 0.8228(5) 0.81717(15) -0.0156(3) 0.0266(7) Uani 1 1 d . . .
O3 O 0.6818(4) 0.74296(16) 0.1530(3) 0.0249(7) Uani 1 1 d . . .
O4 O 0.5121(9) 0.54923(15) 0.4321(3) 0.0378(7) Uani 1 1 d . . .
C1 C 1.0000 0.6239(2) 0.2500 0.0237(11) Uani 1 2 d S . .
H1C H 1.0000 0.6738 0.2500 0.028 Uiso 1 2 calc SR . .
C2 C 0.7669(9) 0.7576(3) 0.0268(6) 0.0253(12) Uani 1 1 d . . .
H2A H 0.7900 0.7197 -0.0415 0.030 Uiso 1 1 calc R . .
C4 C 0.5000 0.9050(3) 0.2500 0.0312(11) Uani 1 2 d S . .
H4A H 0.5000 0.8552 0.2500 0.037 Uiso 1 2 calc SR . .
N1 N 0.6359(6) 0.9374(2) 0.1698(4) 0.0382(10) Uani 1 1 d . . .
H1A H 0.6399 0.9834 0.1674 0.046 Uiso 1 1 calc R . .
H1B H 0.7223 0.9128 0.1188 0.046 Uiso 1 1 calc R . .
C3 C 0.4282(8) 0.5000 0.5000 0.0239(13) Uiso 1 2 d S . .
H3A H 0.2903 0.5000 0.5000 0.029 Uiso 1 2 calc SR . .

loop_
_atom_site_aniso_label
_atom_site_aniso_U_11
_atom_site_aniso_U_22
_atom_site_aniso_U_33
_atom_site_aniso_U_23
_atom_site_aniso_U_13
_atom_site_aniso_U_12
Eu1 0.01121(10) 0.01018(11) 0.01309(10) 0.000 -0.0020(2) 0.000
O1 0.0125(12) 0.0219(13) 0.042(3) -0.0030(16) 0.0026(16) -0.0013(10)
O2 0.0343(17) 0.0198(16) 0.0258(16) 0.0051(12) 0.0128(13) -0.0012(13)
O3 0.0263(16) 0.0245(17) 0.0240(15) 0.0072(13) 0.0078(12) -0.0037(13)
O4 0.0352(17) 0.0303(15) 0.0478(16) 0.0257(12) -0.007(3) -0.005(3)
C1 0.023(2) 0.014(2) 0.034(3) 0.000 0.019(5) 0.000
C2 0.026(3) 0.020(3) 0.030(3) 0.003(2) 0.008(2) 0.002(2)
C4 0.038(3) 0.018(2) 0.038(3) 0.000 -0.004(7) 0.000
N1 0.037(2) 0.037(3) 0.040(2) -0.0055(18) 0.0169(18) 0.002(2)

loop_
_atom_type_symbol
_atom_type_description
_atom_type_scat_dispersion_real
_atom_type_scat_dispersion_imag
_atom_type_scat_source
C C 0.0033 0.0016 'International Tables Vol C Tables 4.2.6.8 and 6.1.1.4'
H H 0.0000 0.0000 'International Tables Vol C Tables 4.2.6.8 and 6.1.1.4'
N N 0.0061 0.0033 'International Tables Vol C Tables 4.2.6.8 and 6.1.1.4'
O O 0.0106 0.0060 'International Tables Vol C Tables 4.2.6.8 and 6.1.1.4'
Eu Eu -0.1578 3.6682 'International Tables Vol C Tables 4.2.6.8 and 6.1.1.4'

loop_
_geom_angle_atom_site_label_1
_geom_angle_atom_site_label_2
_geom_angle_atom_site_label_3
_geom_angle
_geom_angle_site_symmetry_1
_geom_angle_site_symmetry_3
O4 Eu1 O4 83.71(15) 3_655 .
O4 Eu1 O3 111.78(13) 3_655 .
O4 Eu1 O3 142.94(15) . .
O4 Eu1 O3 142.94(15) 3_655 3_655
O4 Eu1 O3 111.78(13) . 3_655
O3 Eu1 O3 76.60(14) . 3_655
O4 Eu1 O2 142.21(14) 3_655 6_665
O4 Eu1 O2 70.54(11) . 6_665
O3 Eu1 O2 78.04(10) . 6_665
O3 Eu1 O2 74.07(10) 3_655 6_665
O4 Eu1 O2 70.54(11) 3_655 8_465
O4 Eu1 O2 142.21(14) . 8_465
O3 Eu1 O2 74.07(10) . 8_465
O3 Eu1 O2 78.04(10) 3_655 8_465
O2 Eu1 O2 144.25(14) 6_665 8_465
O4 Eu1 O1 74.90(17) 3_655 3_655
O4 Eu1 O1 72.81(16) . 3_655
O3 Eu1 O1 142.52(10) . 3_655
O3 Eu1 O1 78.01(10) 3_655 3_655
O2 Eu1 O1 120.29(14) 6_665 3_655
O2 Eu1 O1 74.03(13) 8_465 3_655
O4 Eu1 O1 72.81(16) 3_655 .
O4 Eu1 O1 74.90(17) . .
O3 Eu1 O1 78.01(10) . .
O3 Eu1 O1 142.52(10) 3_655 .
O2 Eu1 O1 74.03(13) 6_665 .
O2 Eu1 O1 120.29(14) 8_465 .
O1 Eu1 O1 136.17(12) 3_655 .
C1 O1 Eu1 129.1(2) . .
C2 O2 Eu1 132.0(3) . 6_664
C2 O3 Eu1 134.9(3) . .
C3 O4 Eu1 149.1(4) . .
O1 C1 O1 125.8(4) . 3_755
O1 C1 H1C 117.1 . .
O1 C1 H1C 117.1 3_755 .
O2 C2 O3 126.4(4) . .
O2 C2 H2A 116.8 . .
O3 C2 H2A 116.8 . .
N1 C4 N1 124.4(6) 3_655 .
N1 C4 H4A 117.8 3_655 .
N1 C4 H4A 117.8 . .
C4 N1 H1A 120.0 . .
C4 N1 H1B 120.0 . .
H1A N1 H1B 120.0 . .
O4 C3 O4 125.0(7) . 4_566
O4 C3 H3A 117.5 . .
O4 C3 H3A 117.5 4_566 .

loop_
_geom_bond_atom_site_label_1
_geom_bond_atom_site_label_2
_geom_bond_distance
_geom_bond_site_symmetry_2
Eu1 O4 2.336(2) 3_655
Eu1 O4 2.336(2) .
Eu1 O3 2.388(3) .
Eu1 O3 2.388(3) 3_655
Eu1 O2 2.451(3) 6_665
Eu1 O2 2.451(3) 8_465
Eu1 O1 2.458(3) 3_655
Eu1 O1 2.458(3) .
O1 C1 1.251(3) .
O2 C2 1.227(6) .
O2 Eu1 2.451(3) 6_664
O3 C2 1.252(6) .
O4 C3 1.225(4) .
C1 O1 1.251(3) 3_755
C1 H1C 0.9300 .
C2 H2A 0.9300 .
C4 N1 1.294(4) 3_655
C4 N1 1.294(4) .
C4 H4A 0.9300 .
N1 H1A 0.8600 .
N1 H1B 0.8600 .
C3 O4 1.225(4) 4_566
C3 H3A 0.9300 .

loop_
_geom_torsion_atom_site_label_1
_geom_torsion_atom_site_label_2
_geom_torsion_atom_site_label_3
_geom_torsion_atom_site_label_4
_geom_torsion
_geom_torsion_site_symmetry_1
_geom_torsion_site_symmetry_2
_geom_torsion_site_symmetry_3
_geom_torsion_site_symmetry_4
O4 Eu1 O1 C1 151.9(4) 3_655 . . .
O4 Eu1 O1 C1 -120.1(4) . . . .
O3 Eu1 O1 C1 34.4(4) . . . .
O3 Eu1 O1 C1 -13.8(6) 3_655 . . .
O2 Eu1 O1 C1 -46.4(4) 6_665 . . .
O2 Eu1 O1 C1 97.7(4) 8_465 . . .
O1 Eu1 O1 C1 -163.8(5) 3_655 . . .
O4 Eu1 O3 C2 2.2(5) 3_655 . . .
O4 Eu1 O3 C2 111.6(5) . . . .
O3 Eu1 O3 C2 -139.8(5) 3_655 . . .
O2 Eu1 O3 C2 143.9(5) 6_665 . . .
O2 Eu1 O3 C2 -58.7(5) 8_465 . . .
O1 Eu1 O3 C2 -91.3(5) 3_655 . . .
O1 Eu1 O3 C2 68.0(5) . . . .
O4 Eu1 O4 C3 -71.1(4) 3_655 . . .
O3 Eu1 O4 C3 170.6(4) . . . .
O3 Eu1 O4 C3 74.0(5) 3_655 . . .
O2 Eu1 O4 C3 137.0(6) 6_665 . . .
O2 Eu1 O4 C3 -24.7(7) 8_465 . . .
O1 Eu1 O4 C3 5.0(5) 3_655 . . .
O1 Eu1 O4 C3 -145.0(5) . . . .
Eu1 O1 C1 O1 163.1(5) . . . 3_755
Eu1 O2 C2 O3 177.6(4) 6_664 . . .
Eu1 O3 C2 O2 165.3(3) . . . .
Eu1 O4 C3 O4 161.2(5) . . . 4_566
